data_4079391
loop_
_publ_author_name
'Plois, Markus'
'Wiegand, Thomas'
'Wolf, Robert'

_publ_section_title
;
 Novel Ruthenium(II) Aluminate Anions: Building Blocks of Unique Cage
 Structures
;
_journal_issue 24
_journal_name_full Organometallics
_journal_page_first 8469
_journal_paper_doi 10.1021/om300705x
_journal_volume 31
_journal_year 2012
_chemical_formula_sum 'C44 H94 Al4 Li4 O4 Ru2'
_chemical_formula_weight 1025.01
_chemical_name_systematic
;
 ?
;
_space_group_IT_number 2
_symmetry_cell_setting triclinic
_symmetry_space_group_name_Hall '-P 1'
_symmetry_space_group_name_H-M 'P -1'
_atom_sites_solution_hydrogens geom
_atom_sites_solution_primary direct
_atom_sites_solution_secondary difmap
_audit_creation_method SHELXL-97
_cell_angle_alpha 67.7870(10)
_cell_angle_beta 64.6530(10)
_cell_angle_gamma 69.8650(10)
_cell_formula_units_Z 1
_cell_length_a 11.5104(5)
_cell_length_b 11.9010(5)
_cell_length_c 12.5740(6)
_cell_measurement_reflns_used 3416
_cell_measurement_temperature 153(2)
_cell_measurement_theta_max 24.20
_cell_measurement_theta_min 2.22
_cell_volume 1406.45(11)
_computing_cell_refinement 'APEX2(Bruker AXS, 2007)'
_computing_data_collection 'APEX2(Bruker AXS, 2007)'
_computing_data_reduction 'SAINT,SADABS (Bruker AXS, 2007 )'
_computing_molecular_graphics
;
ORTEP3,L.J. Farrugia, J. Appl. Cryst. (1997) 30, 565
;
_computing_structure_refinement
;
SHELXL-97, G. M. Sheldrick, Acta Cryst. (2008) A64, 112-122
;
_computing_structure_solution
;
SHELXS-97 , G. M. Sheldrick, Acta Cryst. (2008) A64, 112-122
;
_diffrn_ambient_temperature 153(1)
_diffrn_detector_area_resol_mean 80
_diffrn_measured_fraction_theta_full 0.991
_diffrn_measured_fraction_theta_max 0.991
_diffrn_measurement_device_type 'CCD area detector'
_diffrn_measurement_method 'Omega and Phi scans'
_diffrn_radiation_monochromator graphite
_diffrn_radiation_source 'rotating anode'
_diffrn_radiation_type MoK\a
_diffrn_radiation_wavelength 0.71073
_diffrn_reflns_av_R_equivalents 0.0381
_diffrn_reflns_av_sigmaI/netI 0.0630
_diffrn_reflns_limit_h_max 15
_diffrn_reflns_limit_h_min -15
_diffrn_reflns_limit_k_max 16
_diffrn_reflns_limit_k_min -16
_diffrn_reflns_limit_l_max 17
_diffrn_reflns_limit_l_min -17
_diffrn_reflns_number 15554
_diffrn_reflns_theta_full 28.95
_diffrn_reflns_theta_max 28.95
_diffrn_reflns_theta_min 1.86
_exptl_absorpt_coefficient_mu 0.633
_exptl_absorpt_correction_T_max 0.9813
_exptl_absorpt_correction_T_min 0.9630
_exptl_absorpt_correction_type multi-scan
_exptl_crystal_colour colourless
_exptl_crystal_density_diffrn 1.210
_exptl_crystal_density_method 'not measured'
_exptl_crystal_description plate
_exptl_crystal_F_000 542
_exptl_crystal_size_max 0.06
_exptl_crystal_size_mid 0.06
_exptl_crystal_size_min 0.03
_refine_diff_density_max 0.674
_refine_diff_density_min -0.561
_refine_diff_density_rms 0.087
_refine_ls_extinction_method none
_refine_ls_goodness_of_fit_ref 0.799
_refine_ls_hydrogen_treatment mixed
_refine_ls_matrix_type full
_refine_ls_number_parameters 393
_refine_ls_number_reflns 7380
_refine_ls_number_restraints 25
_refine_ls_restrained_S_all 0.798
_refine_ls_R_factor_all 0.0565
_refine_ls_R_factor_gt 0.0386
_refine_ls_shift/su_max 0.002
_refine_ls_shift/su_mean 0.000
_refine_ls_structure_factor_coef Fsqd
_refine_ls_weighting_details 'calc w=1/[\s^2^(Fo^2^)+(0.0762P)^2^+0.8271P] where P=(Fo^2^+2Fc^2^)/3'
_refine_ls_weighting_scheme calc
_refine_ls_wR_factor_gt 0.0929
_refine_ls_wR_factor_ref 0.1047
_reflns_number_gt 5979
_reflns_number_total 7380
_reflns_threshold_expression >2\s(I)
_cod_data_source_file om300705x_si_002.cif
_cod_data_source_block 3
_cod_original_sg_symbol_H-M P-1
_cod_database_code 4079391

loop_
_symmetry_equiv_pos_as_xyz
'x, y, z'
'-x, -y, -z'

loop_
_atom_site_label
_atom_site_type_symbol
_atom_site_fract_x
_atom_site_fract_y
_atom_site_fract_z
_atom_site_U_iso_or_equiv
_atom_site_adp_type
_atom_site_occupancy
_atom_site_symmetry_multiplicity
_atom_site_calc_flag
_atom_site_refinement_flags
_atom_site_disorder_assembly
_atom_site_disorder_group
Al2 Al 0.36179(9) 0.28345(8) 0.42299(9) 0.02748(19) Uani 1 1 d . A .
Al1 Al 0.56395(8) 0.04776(8) 0.22096(8) 0.02649(19) Uani 1 1 d . . .
C1 C 0.2134(15) 0.105(2) 0.2917(8) 0.035(3) Uani 0.489(7) 1 d PD A 1
C2 C 0.2373(9) -0.0182(14) 0.3627(19) 0.031(3) Uani 0.489(7) 1 d PD A 1
C3 C 0.1834(12) -0.0190(12) 0.4877(13) 0.026(2) Uani 0.489(7) 1 d PD A 1
C4 C 0.1259(8) 0.1048(18) 0.4941(13) 0.031(3) Uani 0.489(7) 1 d PD A 1
C5 C 0.1411(12) 0.1833(8) 0.371(2) 0.036(3) Uani 0.489(7) 1 d PD A 1
C6 C 0.2359(11) 0.1568(17) 0.1561(8) 0.101(6) Uani 0.489(7) 1 d PD A 1
H6A H 0.1546 0.1688 0.1419 0.151 Uiso 0.489(7) 1 calc PR A 1
H6B H 0.3061 0.0981 0.1127 0.151 Uiso 0.489(7) 1 calc PR A 1
H6C H 0.2616 0.2367 0.1259 0.151 Uiso 0.489(7) 1 calc PR A 1
C7 C 0.3040(8) -0.1290(10) 0.3089(12) 0.072(4) Uani 0.489(7) 1 d PD A 1
H7A H 0.2379 -0.1567 0.3009 0.108 Uiso 0.489(7) 1 calc PR A 1
H7B H 0.3470 -0.1971 0.3630 0.108 Uiso 0.489(7) 1 calc PR A 1
H7C H 0.3700 -0.1047 0.2282 0.108 Uiso 0.489(7) 1 calc PR A 1
C8 C 0.1766(9) -0.1351(9) 0.5926(9) 0.060(3) Uani 0.489(7) 1 d PD A 1
H8A H 0.1673 -0.1160 0.6655 0.090 Uiso 0.489(7) 1 calc PR A 1
H8B H 0.2575 -0.1983 0.5714 0.090 Uiso 0.489(7) 1 calc PR A 1
H8C H 0.1006 -0.1667 0.6091 0.090 Uiso 0.489(7) 1 calc PR A 1
C9 C 0.0518(7) 0.1401(12) 0.6126(9) 0.070(4) Uani 0.489(7) 1 d PD A 1
H9A H -0.0389 0.1297 0.6438 0.105 Uiso 0.489(7) 1 calc PR A 1
H9B H 0.0510 0.2271 0.5988 0.105 Uiso 0.489(7) 1 calc PR A 1
H9C H 0.0950 0.0865 0.6725 0.105 Uiso 0.489(7) 1 calc PR A 1
C10 C 0.0761(10) 0.3201(7) 0.3417(15) 0.089(5) Uani 0.489(7) 1 d PD A 1
H10A H 0.1271 0.3624 0.2593 0.133 Uiso 0.489(7) 1 calc PR A 1
H10B H 0.0726 0.3569 0.4011 0.133 Uiso 0.489(7) 1 calc PR A 1
H10C H -0.0136 0.3297 0.3456 0.133 Uiso 0.489(7) 1 calc PR A 1
C11 C 0.1832(13) 0.1539(13) 0.3087(10) 0.024(2) Uani 0.511(7) 1 d PD A 2
C12 C 0.2399(9) 0.0275(17) 0.3121(14) 0.028(2) Uani 0.511(7) 1 d PD A 2
C13 C 0.2120(11) -0.0425(7) 0.4383(17) 0.0260(18) Uani 0.511(7) 1 d PD A 2
C14 C 0.1397(12) 0.042(2) 0.5105(7) 0.034(2) Uani 0.511(7) 1 d PD A 2
C15 C 0.1236(10) 0.1642(12) 0.4299(18) 0.028(2) Uani 0.511(7) 1 d PD A 2
C16 C 0.1744(9) 0.2615(9) 0.1978(9) 0.058(3) Uani 0.511(7) 1 d PD A 2
H16A H 0.0956 0.2691 0.1816 0.087 Uiso 0.511(7) 1 calc PR A 2
H16B H 0.2528 0.2468 0.1269 0.087 Uiso 0.511(7) 1 calc PR A 2
H16C H 0.1691 0.3384 0.2128 0.087 Uiso 0.511(7) 1 calc PR A 2
C17 C 0.2970(8) -0.0259(11) 0.2040(9) 0.065(3) Uani 0.511(7) 1 d PD A 2
H17A H 0.2276 -0.0489 0.1964 0.098 Uiso 0.511(7) 1 calc PR A 2
H17B H 0.3669 -0.0998 0.2163 0.098 Uiso 0.511(7) 1 calc PR A 2
H17C H 0.3338 0.0364 0.1293 0.098 Uiso 0.511(7) 1 calc PR A 2
C18 C 0.2471(10) -0.1827(6) 0.4821(12) 0.077(4) Uani 0.511(7) 1 d PD A 2
H18A H 0.2296 -0.2083 0.5704 0.116 Uiso 0.511(7) 1 calc PR A 2
H18B H 0.3407 -0.2127 0.4396 0.116 Uiso 0.511(7) 1 calc PR A 2
H18C H 0.1938 -0.2179 0.4648 0.116 Uiso 0.511(7) 1 calc PR A 2
C19 C 0.0824(9) 0.0032(13) 0.6483(7) 0.078(4) Uani 0.511(7) 1 d PD A 2
H19A H -0.0042 -0.0145 0.6740 0.118 Uiso 0.511(7) 1 calc PR A 2
H19B H 0.0731 0.0707 0.6799 0.118 Uiso 0.511(7) 1 calc PR A 2
H19C H 0.1411 -0.0715 0.6806 0.118 Uiso 0.511(7) 1 calc PR A 2
C20 C 0.0340(7) 0.2777(10) 0.4733(13) 0.075(4) Uani 0.511(7) 1 d PD A 2
H20A H 0.0718 0.3507 0.4210 0.112 Uiso 0.511(7) 1 calc PR A 2
H20B H 0.0253 0.2642 0.5580 0.112 Uiso 0.511(7) 1 calc PR A 2
H20C H -0.0530 0.2914 0.4689 0.112 Uiso 0.511(7) 1 calc PR A 2
Li2 Li 0.5827(5) 0.0884(5) 0.4172(5) 0.0296(11) Uani 1 1 d . . .
C23 C 0.3276(4) 0.4456(3) 0.3022(4) 0.0445(9) Uani 1 1 d . . .
H23A H 0.4120 0.4586 0.2354 0.053 Uiso 1 1 calc R . .
H23B H 0.2687 0.4409 0.2660 0.053 Uiso 1 1 calc R . .
C24 C 0.2659(5) 0.5579(3) 0.3534(4) 0.0627(12) Uani 1 1 d . . .
H24A H 0.1801 0.5483 0.4169 0.094 Uiso 1 1 calc R . .
H24B H 0.2543 0.6334 0.2875 0.094 Uiso 1 1 calc R . .
H24C H 0.3237 0.5644 0.3887 0.094 Uiso 1 1 calc R . .
C21 C 0.5838(4) 0.1555(3) 0.0511(3) 0.0399(8) Uani 1 1 d . . .
H21A H 0.6742 0.1288 -0.0034 0.048 Uiso 1 1 calc R . .
H21B H 0.5218 0.1430 0.0233 0.048 Uiso 1 1 calc R . .
C22 C 0.5585(4) 0.2942(4) 0.0381(3) 0.0486(9) Uani 1 1 d . . .
H22A H 0.4643 0.3258 0.0773 0.073 Uiso 1 1 calc R . .
H22B H 0.5860 0.3395 -0.0488 0.073 Uiso 1 1 calc R . .
H22C H 0.6089 0.3063 0.0776 0.073 Uiso 1 1 calc R . .
C27 C -0.0615(6) 0.2163(6) 0.9946(6) 0.114(3) Uani 1 1 d . . .
H27A H -0.1239 0.1609 1.0292 0.137 Uiso 1 1 calc R . .
H27B H -0.0594 0.2382 1.0622 0.137 Uiso 1 1 calc R . .
C26 C -0.0996(6) 0.3266(6) 0.9057(6) 0.125(3) Uani 1 1 d . . .
H26 H -0.1870 0.3733 0.9133 0.150 Uiso 1 1 calc R . .
C25 C 0.0170(4) 0.3540(4) 0.8040(5) 0.0672(13) Uani 1 1 d . . .
H25A H 0.0359 0.4305 0.8011 0.081 Uiso 1 1 calc R . .
H25B H 0.0056 0.3668 0.7262 0.081 Uiso 1 1 calc R . .
C29 C 0.3327(5) 0.5007(3) 0.6679(4) 0.0521(10) Uani 1 1 d . . .
H29A H 0.2713 0.5239 0.6231 0.063 Uiso 1 1 calc R . .
H29B H 0.4138 0.5309 0.6105 0.063 Uiso 1 1 calc R . .
C30 C 0.2696(5) 0.5570(3) 0.7742(4) 0.0509(10) Uani 1 1 d . . .
H30A H 0.1744 0.5919 0.7886 0.061 Uiso 1 1 calc R . .
H30B H 0.3120 0.6238 0.7591 0.061 Uiso 1 1 calc R . .
C31 C 0.2914(5) 0.4498(4) 0.8821(4) 0.0583(11) Uani 1 1 d . . .
H31A H 0.3280 0.4732 0.9271 0.070 Uiso 1 1 calc R . .
H31B H 0.2077 0.4241 0.9390 0.070 Uiso 1 1 calc R . .
C32 C 0.3875(5) 0.3475(3) 0.8268(4) 0.0502(10) Uani 1 1 d . . .
H32A H 0.4792 0.3514 0.8076 0.060 Uiso 1 1 calc R . .
H32B H 0.3726 0.2652 0.8834 0.060 Uiso 1 1 calc R . .
C28 C 0.0713(4) 0.1552(4) 0.9268(4) 0.0649(13) Uani 1 1 d . . .
H28A H 0.1280 0.1197 0.9778 0.078 Uiso 1 1 calc R . .
H28B H 0.0662 0.0874 0.9026 0.078 Uiso 1 1 calc R . .
Li1 Li 0.2996(6) 0.2441(5) 0.7051(5) 0.0377(12) Uani 1 1 d . . .
O1 O 0.1229(3) 0.2491(3) 0.8217(3) 0.0613(8) Uani 1 1 d . . .
O2 O 0.3634(3) 0.3685(2) 0.7174(2) 0.0479(6) Uani 1 1 d . . .
Ru1 Ru 0.33822(2) 0.089494(19) 0.39254(2) 0.01818(7) Uani 1 1 d . . .
H3 H 0.360(3) 0.101(3) 0.501(3) 0.033(9) Uiso 1 1 d . . .
H4 H 0.674(3) 0.068(3) 0.255(3) 0.033(9) Uiso 1 1 d . . .
H7 H 0.267(3) 0.302(3) 0.554(3) 0.035(9) Uiso 1 1 d . . .
H1 H 0.419(4) 0.191(3) 0.297(3) 0.041(10) Uiso 1 1 d . . .
H6 H 0.509(3) 0.256(3) 0.419(3) 0.031(9) Uiso 1 1 d . . .
H2 H 0.457(3) -0.017(3) 0.404(3) 0.039(10) Uiso 1 1 d . . .
H5 H 0.616(4) -0.095(3) 0.213(3) 0.041(10) Uiso 1 1 d . . .

loop_
_atom_site_aniso_label
_atom_site_aniso_U_11
_atom_site_aniso_U_22
_atom_site_aniso_U_33
_atom_site_aniso_U_23
_atom_site_aniso_U_13
_atom_site_aniso_U_12
Al2 0.0333(5) 0.0200(4) 0.0343(5) -0.0054(4) -0.0189(4) -0.0047(3)
Al1 0.0229(4) 0.0299(4) 0.0236(4) -0.0059(4) -0.0076(3) -0.0043(3)
C1 0.031(7) 0.054(9) 0.027(4) -0.002(7) -0.014(4) -0.022(7)
C2 0.022(4) 0.030(6) 0.050(9) -0.021(5) -0.010(7) -0.009(4)
C3 0.030(5) 0.033(7) 0.020(6) 0.000(3) -0.012(4) -0.017(4)
C4 0.012(3) 0.036(6) 0.050(9) -0.025(6) -0.005(4) -0.006(5)
C5 0.023(6) 0.028(4) 0.054(8) 0.007(7) -0.027(7) -0.005(4)
C6 0.068(7) 0.206(17) 0.033(5) 0.026(7) -0.032(5) -0.081(9)
C7 0.044(5) 0.086(8) 0.121(10) -0.079(8) -0.011(5) -0.019(5)
C8 0.059(5) 0.058(5) 0.071(6) 0.031(5) -0.048(5) -0.042(5)
C9 0.025(4) 0.135(11) 0.074(7) -0.075(8) 0.011(4) -0.028(5)
C10 0.044(5) 0.030(4) 0.185(15) 0.008(6) -0.070(8) -0.003(4)
C11 0.022(5) 0.026(5) 0.023(6) 0.000(3) -0.012(4) -0.006(4)
C12 0.026(3) 0.037(7) 0.034(6) -0.021(5) -0.008(5) -0.010(6)
C13 0.027(5) 0.027(4) 0.031(6) 0.002(5) -0.020(5) -0.012(3)
C14 0.032(6) 0.060(8) 0.025(4) -0.012(6) -0.008(4) -0.028(6)
C15 0.023(3) 0.026(6) 0.043(6) -0.014(5) -0.018(6) -0.001(4)
C16 0.059(5) 0.062(5) 0.056(5) 0.022(4) -0.044(5) -0.027(4)
C17 0.046(5) 0.113(9) 0.070(6) -0.064(7) -0.014(4) -0.020(5)
C18 0.085(7) 0.024(4) 0.157(12) 0.004(5) -0.092(8) -0.017(4)
C19 0.046(5) 0.167(13) 0.029(4) -0.007(5) -0.007(3) -0.060(7)
C20 0.024(4) 0.080(7) 0.145(11) -0.084(8) -0.021(5) 0.009(4)
Li2 0.030(3) 0.026(2) 0.028(3) 0.000(2) -0.011(2) -0.007(2)
C23 0.065(2) 0.0244(16) 0.056(2) -0.0043(15) -0.040(2) -0.0071(15)
C24 0.078(3) 0.0265(18) 0.069(3) -0.0122(19) -0.028(2) 0.0073(19)
C21 0.0396(18) 0.052(2) 0.0252(16) -0.0051(14) -0.0087(14) -0.0161(16)
C22 0.048(2) 0.052(2) 0.0343(19) 0.0040(16) -0.0131(16) -0.0165(18)
C27 0.055(3) 0.105(5) 0.099(5) 0.004(4) 0.011(3) -0.005(3)
C26 0.050(3) 0.105(5) 0.102(5) 0.021(4) 0.014(3) 0.015(3)
C25 0.046(2) 0.056(3) 0.070(3) -0.012(2) -0.015(2) 0.010(2)
C29 0.079(3) 0.0368(19) 0.039(2) 0.0003(16) -0.024(2) -0.0182(19)
C30 0.070(3) 0.0329(18) 0.047(2) -0.0055(16) -0.024(2) -0.0088(18)
C31 0.080(3) 0.049(2) 0.040(2) -0.0110(18) -0.025(2) -0.002(2)
C32 0.077(3) 0.0379(19) 0.045(2) -0.0077(16) -0.035(2) -0.0082(19)
C28 0.053(3) 0.053(3) 0.056(3) -0.003(2) -0.004(2) -0.006(2)
Li1 0.034(3) 0.034(3) 0.040(3) -0.015(2) -0.011(2) 0.002(2)
O1 0.0375(14) 0.0476(16) 0.0574(18) -0.0023(14) 0.0007(13) 0.0033(12)
O2 0.0756(19) 0.0340(13) 0.0442(15) -0.0074(11) -0.0332(14) -0.0110(12)
Ru1 0.01734(11) 0.01739(11) 0.02042(11) -0.00327(7) -0.00869(8) -0.00368(7)

loop_
_atom_type_symbol
_atom_type_description
_atom_type_scat_dispersion_real
_atom_type_scat_dispersion_imag
_atom_type_scat_source
C C 0.0033 0.0016 'International Tables Vol C Tables 4.2.6.8 and 6.1.1.4'
H H 0.0000 0.0000 'International Tables Vol C Tables 4.2.6.8 and 6.1.1.4'
Li Li -0.0003 0.0001 'International Tables Vol C Tables 4.2.6.8 and 6.1.1.4'
O O 0.0106 0.0060 'International Tables Vol C Tables 4.2.6.8 and 6.1.1.4'
Al Al 0.0645 0.0514 'International Tables Vol C Tables 4.2.6.8 and 6.1.1.4'
Ru Ru -1.2594 0.8363 'International Tables Vol C Tables 4.2.6.8 and 6.1.1.4'

loop_
_geom_angle_atom_site_label_1
_geom_angle_atom_site_label_2
_geom_angle_atom_site_label_3
_geom_angle
_geom_angle_site_symmetry_1
_geom_angle_site_symmetry_3
C23 Al2 Ru1 117.03(11) . .
C23 Al2 Li2 132.25(17) . .
Ru1 Al2 Li2 66.52(11) . .
C23 Al2 Li1 125.74(15) . .
Ru1 Al2 Li1 109.78(11) . .
Li2 Al2 Li1 90.29(15) . .
C23 Al2 H3 153.2(10) . .
Ru1 Al2 H3 36.8(9) . .
Li2 Al2 H3 54.1(9) . .
Li1 Al2 H3 75.1(10) . .
C23 Al2 H7 106.5(12) . .
Ru1 Al2 H7 110.9(12) . .
Li2 Al2 H7 116.4(12) . .
Li1 Al2 H7 27.4(12) . .
H3 Al2 H7 85.7(15) . .
C23 Al2 H1 91.0(10) . .
Ru1 Al2 H1 37.4(10) . .
Li2 Al2 H1 63.4(10) . .
Li1 Al2 H1 142.9(10) . .
H3 Al2 H1 68.4(14) . .
H7 Al2 H1 147.9(16) . .
C23 Al2 H6 108.2(12) . .
Ru1 Al2 H6 106.5(12) . .
Li2 Al2 H6 40.4(12) . .
Li1 Al2 H6 81.9(12) . .
H3 Al2 H6 90.0(15) . .
H7 Al2 H6 107.3(17) . .
H1 Al2 H6 91.8(15) . .
C21 Al1 Ru1 118.08(11) . .
C21 Al1 Li2 130.54(15) . .
Ru1 Al1 Li2 66.32(11) . .
C21 Al1 Li1 125.59(15) . 2_656
Ru1 Al1 Li1 108.49(11) . 2_656
Li2 Al1 Li1 92.35(15) . 2_656
C21 Al1 H4 105.3(12) . .
Ru1 Al1 H4 107.8(12) . .
Li2 Al1 H4 41.8(12) . .
Li1 Al1 H4 84.6(12) 2_656 .
C21 Al1 H5 106.6(13) . .
Ru1 Al1 H5 114.4(13) . .
Li2 Al1 H5 115.5(13) . .
Li1 Al1 H5 23.3(13) 2_656 .
H4 Al1 H5 103.4(17) . .
C2 C1 C5 108.5(8) . .
C2 C1 C6 130(2) . .
C5 C1 C6 121(2) . .
C2 C1 Ru1 71.4(5) . .
C5 C1 Ru1 72.4(5) . .
C6 C1 Ru1 129.1(7) . .
C1 C2 C3 108.4(7) . .
C1 C2 C7 123(2) . .
C3 C2 C7 128.1(19) . .
C1 C2 Ru1 71.5(5) . .
C3 C2 Ru1 71.0(5) . .
C7 C2 Ru1 125.7(6) . .
C4 C3 C2 108.0(7) . .
C4 C3 C8 127.4(18) . .
C2 C3 C8 124.2(18) . .
C4 C3 Ru1 71.1(5) . .
C2 C3 Ru1 71.5(5) . .
C8 C3 Ru1 128.6(5) . .
C3 C4 C5 107.9(8) . .
C3 C4 C9 123.4(19) . .
C5 C4 C9 128.5(18) . .
C3 C4 Ru1 71.6(5) . .
C5 C4 Ru1 72.6(5) . .
C9 C4 Ru1 125.8(6) . .
C1 C5 C4 107.1(7) . .
C1 C5 C10 129(2) . .
C4 C5 C10 123.6(19) . .
C1 C5 Ru1 70.5(5) . .
C4 C5 Ru1 69.5(5) . .
C10 C5 Ru1 130.1(7) . .
C15 C11 C12 108.7(7) . .
C15 C11 C16 123.9(16) . .
C12 C11 C16 127.2(16) . .
C15 C11 Ru1 71.3(5) . .
C12 C11 Ru1 71.8(5) . .
C16 C11 Ru1 126.9(7) . .
C11 C12 C13 107.5(7) . .
C11 C12 C17 125.6(17) . .
C13 C12 C17 126.0(17) . .
C11 C12 Ru1 71.3(5) . .
C13 C12 Ru1 72.3(5) . .
C17 C12 Ru1 130.3(6) . .
C14 C13 C12 108.1(7) . .
C14 C13 C18 127.3(17) . .
C12 C13 C18 124.4(17) . .
C14 C13 Ru1 72.0(5) . .
C12 C13 Ru1 70.3(5) . .
C18 C13 Ru1 126.6(5) . .
C13 C14 C15 107.9(7) . .
C13 C14 C19 124.2(19) . .
C15 C14 C19 127.8(19) . .
C13 C14 Ru1 71.6(5) . .
C15 C14 Ru1 69.9(5) . .
C19 C14 Ru1 127.7(5) . .
C11 C15 C14 107.8(7) . .
C11 C15 C20 127.8(18) . .
C14 C15 C20 123.3(18) . .
C11 C15 Ru1 71.6(5) . .
C14 C15 Ru1 72.9(5) . .
C20 C15 Ru1 130.3(6) . .
C11 C16 H16A 109.5 . .
C11 C16 H16B 109.5 . .
H16A C16 H16B 109.5 . .
C11 C16 H16C 109.5 . .
H16A C16 H16C 109.5 . .
H16B C16 H16C 109.5 . .
C12 C17 H17A 109.5 . .
C12 C17 H17B 109.5 . .
H17A C17 H17B 109.5 . .
C12 C17 H17C 109.5 . .
H17A C17 H17C 109.5 . .
H17B C17 H17C 109.5 . .
C13 C18 H18A 109.5 . .
C13 C18 H18B 109.5 . .
H18A C18 H18B 109.5 . .
C13 C18 H18C 109.5 . .
H18A C18 H18C 109.5 . .
H18B C18 H18C 109.5 . .
C14 C19 H19A 109.5 . .
C14 C19 H19B 109.5 . .
H19A C19 H19B 109.5 . .
C14 C19 H19C 109.5 . .
H19A C19 H19C 109.5 . .
H19B C19 H19C 109.5 . .
C15 C20 H20A 109.5 . .
C15 C20 H20B 109.5 . .
H20A C20 H20B 109.5 . .
C15 C20 H20C 109.5 . .
H20A C20 H20C 109.5 . .
H20B C20 H20C 109.5 . .
Ru1 Li2 Al2 130.2(2) 2_656 .
Ru1 Li2 Al1 127.34(19) 2_656 .
Al2 Li2 Al1 90.00(15) . .
Ru1 Li2 Li2 62.57(17) 2_656 2_656
Al2 Li2 Li2 90.9(2) . 2_656
Al1 Li2 Li2 88.8(2) . 2_656
Ru1 Li2 Ru1 119.24(17) 2_656 .
Al2 Li2 Ru1 53.64(9) . .
Al1 Li2 Ru1 53.75(10) . .
Li2 Li2 Ru1 56.67(17) 2_656 .
Ru1 Li2 H3 100.2(8) 2_656 .
Al2 Li2 H3 45.5(8) . .
Al1 Li2 H3 85.0(9) . .
Li2 Li2 H3 45.7(8) 2_656 .
Ru1 Li2 H3 31.4(8) . .
Ru1 Li2 H4 118.5(10) 2_656 .
Al2 Li2 H4 110.5(10) . .
Al1 Li2 H4 33.9(10) . .
Li2 Li2 H4 114.2(10) 2_656 .
Ru1 Li2 H4 87.3(10) . .
H3 Li2 H4 118.7(13) . .
Ru1 Li2 H6 122.2(10) 2_656 .
Al2 Li2 H6 33.1(10) . .
Al1 Li2 H6 109.9(10) . .
Li2 Li2 H6 116.6(10) 2_656 .
Ru1 Li2 H6 86.5(10) . .
H3 Li2 H6 75.2(13) . .
H4 Li2 H6 113.0(14) . .
Ru1 Li2 H2 98.3(9) 2_656 .
Al2 Li2 H2 84.2(9) . .
Al1 Li2 H2 46.9(9) . .
Li2 Li2 H2 42.7(9) 2_656 .
Ru1 Li2 H2 30.8(9) . .
H3 Li2 H2 50.1(12) . .
H4 Li2 H2 77.4(13) . .
H6 Li2 H2 117.2(13) . .
C24 C23 Al2 115.1(3) . .
C24 C23 H23A 108.5 . .
Al2 C23 H23A 108.5 . .
C24 C23 H23B 108.5 . .
Al2 C23 H23B 108.5 . .
H23A C23 H23B 107.5 . .
C23 C24 H24A 109.5 . .
C23 C24 H24B 109.5 . .
H24A C24 H24B 109.5 . .
C23 C24 H24C 109.5 . .
H24A C24 H24C 109.5 . .
H24B C24 H24C 109.5 . .
C22 C21 Al1 113.9(2) . .
C22 C21 H21A 108.8 . .
Al1 C21 H21A 108.8 . .
C22 C21 H21B 108.8 . .
Al1 C21 H21B 108.8 . .
H21A C21 H21B 107.7 . .
C21 C22 H22A 109.5 . .
C21 C22 H22B 109.5 . .
H22A C22 H22B 109.5 . .
C21 C22 H22C 109.5 . .
H22A C22 H22C 109.5 . .
H22B C22 H22C 109.5 . .
C26 C27 C28 105.2(5) . .
C26 C27 H27A 110.7 . .
C28 C27 H27A 110.7 . .
C26 C27 H27B 110.7 . .
C28 C27 H27B 110.7 . .
H27A C27 H27B 108.8 . .
C25 C26 C27 108.4(5) . .
C25 C26 H26 125.8 . .
C27 C26 H26 125.8 . .
C26 C25 O1 106.7(4) . .
C26 C25 H25A 110.4 . .
O1 C25 H25A 110.4 . .
C26 C25 H25B 110.4 . .
O1 C25 H25B 110.4 . .
H25A C25 H25B 108.6 . .
O2 C29 C30 107.0(3) . .
O2 C29 H29A 110.3 . .
C30 C29 H29A 110.3 . .
O2 C29 H29B 110.3 . .
C30 C29 H29B 110.3 . .
H29A C29 H29B 108.6 . .
C29 C30 C31 104.6(3) . .
C29 C30 H30A 110.8 . .
C31 C30 H30A 110.8 . .
C29 C30 H30B 110.8 . .
C31 C30 H30B 110.8 . .
H30A C30 H30B 108.9 . .
C32 C31 C30 104.7(3) . .
C32 C31 H31A 110.8 . .
C30 C31 H31A 110.8 . .
C32 C31 H31B 110.8 . .
C30 C31 H31B 110.8 . .
H31A C31 H31B 108.9 . .
O2 C32 C31 105.0(3) . .
O2 C32 H32A 110.7 . .
C31 C32 H32A 110.7 . .
O2 C32 H32B 110.7 . .
C31 C32 H32B 110.7 . .
H32A C32 H32B 108.8 . .
O1 C28 C27 106.1(4) . .
O1 C28 H28A 110.5 . .
C27 C28 H28A 110.5 . .
O1 C28 H28B 110.5 . .
C27 C28 H28B 110.5 . .
H28A C28 H28B 108.7 . .
O1 Li1 O2 106.3(3) . .
O1 Li1 Al2 121.7(3) . .
O2 Li1 Al2 107.6(2) . .
O1 Li1 Al1 102.1(2) . 2_656
O2 Li1 Al1 120.7(3) . 2_656
Al2 Li1 Al1 99.39(15) . 2_656
O1 Li1 H7 101.0(11) . .
O2 Li1 H7 109.1(11) . .
Al2 Li1 H7 22.5(10) . .
Al1 Li1 H7 115.0(10) 2_656 .
C28 O1 C25 109.1(3) . .
C28 O1 Li1 129.3(3) . .
C25 O1 Li1 121.3(3) . .
C32 O2 C29 106.2(3) . .
C32 O2 Li1 118.6(3) . .
C29 O2 Li1 128.0(3) . .
C4 Ru1 C3 37.3(3) . .
C4 Ru1 C2 62.5(3) . .
C3 Ru1 C2 37.5(3) . .
C4 Ru1 C1 62.8(4) . .
C3 Ru1 C1 62.5(3) . .
C2 Ru1 C1 37.0(3) . .
C4 Ru1 C15 22.2(3) . .
C3 Ru1 C15 53.4(3) . .
C2 Ru1 C15 64.7(3) . .
C1 Ru1 C15 49.6(4) . .
C4 Ru1 C11 54.7(4) . .
C3 Ru1 C11 65.9(3) . .
C2 Ru1 C11 49.7(3) . .
C1 Ru1 C11 16.2(3) . .
C15 Ru1 C11 37.1(3) . .
C4 Ru1 C12 67.2(3) . .
C3 Ru1 C12 51.4(3) . .
C2 Ru1 C12 17.1(2) . .
C1 Ru1 C12 21.9(3) . .
C15 Ru1 C12 62.1(3) . .
C11 Ru1 C12 37.0(3) . .
C4 Ru1 C5 37.9(3) . .
C3 Ru1 C5 62.5(3) . .
C2 Ru1 C5 62.0(3) . .
C1 Ru1 C5 37.1(3) . .
C15 Ru1 C5 16.6(2) . .
C11 Ru1 C5 22.2(4) . .
C12 Ru1 C5 54.3(4) . .
C4 Ru1 C13 51.0(3) . .
C3 Ru1 C13 17.6(2) . .
C2 Ru1 C13 21.3(3) . .
C1 Ru1 C13 53.4(3) . .
C15 Ru1 C13 61.7(3) . .
C11 Ru1 C13 61.7(3) . .
C12 Ru1 C13 37.4(3) . .
C5 Ru1 C13 65.8(3) . .
C4 Ru1 C14 17.5(2) . .
C3 Ru1 C14 20.5(3) . .
C2 Ru1 C14 52.3(3) . .
C1 Ru1 C14 64.7(3) . .
C15 Ru1 C14 37.3(3) . .
C11 Ru1 C14 61.7(3) . .
C12 Ru1 C14 61.7(3) . .
C5 Ru1 C14 50.4(3) . .
C13 Ru1 C14 36.4(3) . .
C4 Ru1 Al2 98.0(4) . .
C3 Ru1 Al2 132.1(5) . .
C2 Ru1 Al2 155.0(3) . .
C1 Ru1 Al2 121.8(6) . .
C15 Ru1 Al2 91.3(2) . .
C11 Ru1 Al2 107.0(4) . .
C12 Ru1 Al2 143.6(5) . .
C5 Ru1 Al2 93.1(3) . .
C13 Ru1 Al2 148.7(5) . .
C14 Ru1 Al2 112.3(5) . .
C4 Ru1 Al1 158.5(2) . .
C3 Ru1 Al1 129.0(5) . .
C2 Ru1 Al1 97.5(3) . .
C1 Ru1 Al1 96.8(4) . .
C15 Ru1 Al1 143.9(5) . .
C11 Ru1 Al1 107.1(4) . .
C12 Ru1 Al1 91.4(2) . .
C5 Ru1 Al1 127.5(6) . .
C13 Ru1 Al1 112.4(5) . .
C14 Ru1 Al1 148.8(5) . .
Al2 Ru1 Al1 98.76(3) . .
C4 Ru1 H3 91.3(13) . .
C3 Ru1 H3 102.0(13) . .
C2 Ru1 H3 138.1(14) . .
C1 Ru1 H3 153.1(13) . .
C15 Ru1 H3 103.6(13) . .
C11 Ru1 H3 139.3(13) . .
C12 Ru1 H3 153.4(13) . .
C5 Ru1 H3 117.1(14) . .
C13 Ru1 H3 116.8(13) . .
C14 Ru1 H3 93.0(12) . .
Al2 Ru1 H3 50.9(12) . .
Al1 Ru1 H3 109.7(12) . .
C4 Ru1 H1 131.0(14) . .
C3 Ru1 H1 160.7(13) . .
C2 Ru1 H1 129.4(14) . .
C1 Ru1 H1 99.1(13) . .
C15 Ru1 H1 111.0(14) . .
C11 Ru1 H1 94.8(13) . .
C12 Ru1 H1 113.2(14) . .
C5 Ru1 H1 99.6(13) . .
C13 Ru1 H1 150.6(14) . .
C14 Ru1 H1 148.0(14) . .
Al2 Ru1 H1 50.9(13) . .
Al1 Ru1 H1 54.8(13) . .
H3 Ru1 H1 92.5(18) . .
C4 Ru1 H2 131.8(14) . .
C3 Ru1 H2 98.8(14) . .
C2 Ru1 H2 95.3(14) . .
C1 Ru1 H2 124.1(15) . .
C15 Ru1 H2 152.1(14) . .
C11 Ru1 H2 140.4(14) . .
C12 Ru1 H2 104.3(14) . .
C5 Ru1 H2 157.2(14) . .
C13 Ru1 H2 92.4(13) . .
C14 Ru1 H2 115.3(14) . .
Al2 Ru1 H2 109.6(13) . .
Al1 Ru1 H2 52.9(13) . .
H3 Ru1 H2 77.9(18) . .
H1 Ru1 H2 96.6(19) . .

loop_
_geom_bond_atom_site_label_1
_geom_bond_atom_site_label_2
_geom_bond_distance
_geom_bond_site_symmetry_2
Al2 C23 1.990(3) .
Al2 Ru1 2.5954(9) .
Al2 Li2 2.786(5) .
Al2 Li1 3.181(6) .
Al2 H3 2.01(3) .
Al2 H7 1.59(3) .
Al2 H1 2.02(4) .
Al2 H6 1.59(3) .
Al1 C21 1.993(3) .
Al1 Ru1 2.6027(9) .
Al1 Li2 2.793(5) .
Al1 Li1 3.233(6) 2_656
Al1 H4 1.61(3) .
Al1 H5 1.62(4) .
C1 C2 1.405(12) .
C1 C5 1.418(12) .
C1 C6 1.513(10) .
C1 Ru1 2.214(10) .
C2 C3 1.419(11) .
C2 C7 1.523(10) .
C2 Ru1 2.213(9) .
C3 C4 1.409(10) .
C3 C8 1.505(9) .
C3 Ru1 2.206(8) .
C4 C5 1.441(12) .
C4 C9 1.505(10) .
C4 Ru1 2.199(8) .
C5 C10 1.514(10) .
C5 Ru1 2.239(9) .
C6 H6A 0.9800 .
C6 H6B 0.9800 .
C6 H6C 0.9800 .
C7 H7A 0.9800 .
C7 H7B 0.9800 .
C7 H7C 0.9800 .
C8 H8A 0.9800 .
C8 H8B 0.9800 .
C8 H8C 0.9800 .
C9 H9A 0.9800 .
C9 H9B 0.9800 .
C9 H9C 0.9800 .
C10 H10A 0.9800 .
C10 H10B 0.9800 .
C10 H10C 0.9800 .
C11 C15 1.412(11) .
C11 C12 1.411(10) .
C11 C16 1.509(9) .
C11 Ru1 2.223(10) .
C12 C13 1.436(11) .
C12 C17 1.511(10) .
C12 Ru1 2.229(9) .
C13 C14 1.408(11) .
C13 C18 1.511(9) .
C13 Ru1 2.254(7) .
C14 C15 1.432(11) .
C14 C19 1.509(9) .
C14 Ru1 2.259(8) .
C15 C20 1.517(9) .
C15 Ru1 2.220(9) .
C16 H16A 0.9800 .
C16 H16B 0.9800 .
C16 H16C 0.9800 .
C17 H17A 0.9800 .
C17 H17B 0.9800 .
C17 H17C 0.9800 .
C18 H18A 0.9800 .
C18 H18B 0.9800 .
C18 H18C 0.9800 .
C19 H19A 0.9800 .
C19 H19B 0.9800 .
C19 H19C 0.9800 .
C20 H20A 0.9800 .
C20 H20B 0.9800 .
C20 H20C 0.9800 .
Li2 Ru1 2.782(5) 2_656
Li2 Li2 2.906(10) 2_656
Li2 Ru1 2.956(5) .
Li2 H3 2.29(3) .
Li2 H4 1.92(3) .
Li2 H6 1.88(3) .
Li2 H2 2.30(4) .
C23 C24 1.520(5) .
C23 H23A 0.9900 .
C23 H23B 0.9900 .
C24 H24A 0.9800 .
C24 H24B 0.9800 .
C24 H24C 0.9800 .
C21 C22 1.531(5) .
C21 H21A 0.9900 .
C21 H21B 0.9900 .
C22 H22A 0.9800 .
C22 H22B 0.9800 .
C22 H22C 0.9800 .
C27 C26 1.442(8) .
C27 C28 1.477(7) .
C27 H27A 0.9900 .
C27 H27B 0.9900 .
C26 C25 1.436(7) .
C26 H26 0.9500 .
C25 O1 1.438(5) .
C25 H25A 0.9900 .
C25 H25B 0.9900 .
C29 O2 1.433(4) .
C29 C30 1.508(6) .
C29 H29A 0.9900 .
C29 H29B 0.9900 .
C30 C31 1.514(5) .
C30 H30A 0.9900 .
C30 H30B 0.9900 .
C31 C32 1.498(6) .
C31 H31A 0.9900 .
C31 H31B 0.9900 .
C32 O2 1.432(4) .
C32 H32A 0.9900 .
C32 H32B 0.9900 .
C28 O1 1.419(5) .
C28 H28A 0.9900 .
C28 H28B 0.9900 .
Li1 O1 1.929(6) .
Li1 O2 1.942(7) .
Li1 Al1 3.233(6) 2_656
Li1 H7 1.91(3) .
Ru1 H3 1.56(3) .
Ru1 H1 1.58(4) .
Ru1 H2 1.53(4) .
